data_7035358
loop_
_publ_author_name
'Adachi, Hiroki'
'Imoto, Hiroaki'
'Watase, Seiji'
'Matsukawa, Kimihiro'
'Naka, Kensuke'

_publ_section_title
;
 As-stereogenic C2-symmetric organoarsines: synthesis and enantioselective
 self-assembly into a dinuclear triple-stranded helicate with copper
 iodide.
;
_journal_issue 35
_journal_name_full 'Dalton transactions (Cambridge, England : 2003)'
_journal_page_first 15372
_journal_page_last 15376
_journal_paper_doi 10.1039/c5dt01490e
_journal_volume 44
_journal_year 2015
_chemical_formula_moiety 'C54 H54 As6 Cu2 I2'
_chemical_formula_sum 'C54 H54 As6 Cu2 I2'
_chemical_formula_weight 1533.45
_space_group_crystal_system monoclinic
_space_group_IT_number 14
_space_group_name_Hall '-P 2ybc'
_space_group_name_H-M_alt 'P 1 21/c 1'
_symmetry_space_group_name_Hall '-P 2ybc'
_symmetry_space_group_name_H-M 'P 1 21/c 1'
_atom_sites_solution_hydrogens geom
_atom_sites_solution_primary direct
_atom_sites_solution_secondary difmap
_audit_update_record
;
2015-05-13 deposited with the CCDC.
2015-06-08 downloaded from the CCDC.
;
_cell_angle_alpha 90.0000
_cell_angle_beta 117.7162(7)
_cell_angle_gamma 90.0000
_cell_formula_units_Z 4
_cell_length_a 22.9707(4)
_cell_length_b 12.1624(2)
_cell_length_c 22.9851(5)
_cell_measurement_reflns_used 35532
_cell_measurement_temperature 296
_cell_measurement_theta_max 27.48
_cell_measurement_theta_min 3.00
_cell_volume 5684.76(19)
_computing_cell_refinement 'RAPID AUTO'
_computing_data_collection 'RAPID AUTO (Rigaku, ????)'
_computing_data_reduction 'RAPID AUTO'
_computing_molecular_graphics 'CrystalStructure 4.1'
_computing_publication_material 'CrystalStructure 4.1 (Rigaku, 2014)'
_computing_structure_refinement 'SHELXL97 (Sheldrick, 2008)'
_computing_structure_solution 'SIR92 (Altomare, et al., 1994)'
_diffrn_ambient_temperature 296
_diffrn_detector_area_resol_mean 10.000
_diffrn_measured_fraction_theta_full 0.998
_diffrn_measured_fraction_theta_max 0.997
_diffrn_measurement_device_type 'Rigaku R-AXIS RAPID'
_diffrn_measurement_method \w
_diffrn_radiation_type 'Mo K\a'
_diffrn_radiation_wavelength 0.71075
_diffrn_reflns_av_R_equivalents 0.0413
_diffrn_reflns_laue_measured_fraction_full 0.998
_diffrn_reflns_laue_measured_fraction_max 0.997
_diffrn_reflns_limit_h_max 29
_diffrn_reflns_limit_h_min -29
_diffrn_reflns_limit_k_max 13
_diffrn_reflns_limit_k_min -15
_diffrn_reflns_limit_l_max 29
_diffrn_reflns_limit_l_min -29
_diffrn_reflns_number 55264
_diffrn_reflns_point_group_measured_fraction_full 0.998
_diffrn_reflns_point_group_measured_fraction_max 0.997
_diffrn_reflns_theta_full 25.242
_diffrn_reflns_theta_max 27.483
_diffrn_reflns_theta_min 3.005
_diffrn_standards_number 0
_exptl_absorpt_coefficient_mu 5.335
_exptl_absorpt_correction_T_max 0.426
_exptl_absorpt_correction_T_min 0.210
_exptl_absorpt_correction_type multi-scan
_exptl_absorpt_process_details 'ABSCOR (Rigaku, 1995)'
_exptl_crystal_colour colorless
_exptl_crystal_density_diffrn 1.792
_exptl_crystal_density_method 'not measured'
_exptl_crystal_description block
_exptl_crystal_F_000 2960.00
_exptl_crystal_size_max 0.200
_exptl_crystal_size_mid 0.200
_exptl_crystal_size_min 0.160
_refine_diff_density_max 0.57
_refine_diff_density_min -0.60
_refine_ls_extinction_method none
_refine_ls_goodness_of_fit_ref 1.070
_refine_ls_hydrogen_treatment constr
_refine_ls_number_parameters 577
_refine_ls_number_reflns 13001
_refine_ls_number_restraints 0
_refine_ls_R_factor_all 0.0538
_refine_ls_R_factor_gt 0.0306
_refine_ls_shift/su_max 0.002
_refine_ls_structure_factor_coef Fsqd
_refine_ls_weighting_details 'w = 1/[\s^2^(Fo^2^)+(0.0244P)^2^+4.2125P] where P=(Fo^2^+2Fc^2^)/3'
_refine_ls_weighting_scheme calc
_refine_ls_wR_factor_gt 0.0575
_refine_ls_wR_factor_ref 0.0689
_reflns_number_gt 9478
_reflns_number_total 13001
_reflns_threshold_expression F^2^>2.0\s(F^2^)
_cod_data_source_file c5dt01490e2.cif
_cod_data_source_block CuI-2a
_cod_depositor_comments 'Adding full bibliography for 7035355--7035359.cif.'
_cod_original_cell_volume 5684.73(19)
_cod_database_code 7035358

loop_
_symmetry_equiv_pos_site_id
_space_group_symop_operation_xyz
1 +X,+Y,+Z
2 -X,1/2+Y,1/2-Z
3 -X,-Y,-Z
4 +X,1/2-Y,1/2+Z

loop_
_atom_site_label
_atom_site_type_symbol
_atom_site_fract_x
_atom_site_fract_y
_atom_site_fract_z
_atom_site_U_iso_or_equiv
_atom_site_adp_type
_atom_site_occupancy
_atom_site_site_symmetry_multiplicity
_atom_site_calc_flag
_atom_site_refinement_flags
I1 I 0.80796(2) 0.44292(2) 0.08849(2) 0.06228(9) Uani 1 4 d .
I2 I 0.68084(2) -0.23132(2) 0.25083(2) 0.05417(8) Uani 1 4 d .
As1 As 0.66889(2) 0.21650(3) 0.04507(2) 0.03849(9) Uani 1 4 d .
As2 As 0.62446(2) -0.01124(3) 0.10611(2) 0.03593(9) Uani 1 4 d .
As3 As 0.85903(2) 0.13565(3) 0.15216(2) 0.04077(9) Uani 1 4 d .
As4 As 0.81297(2) -0.10663(3) 0.20066(2) 0.03706(9) Uani 1 4 d .
As5 As 0.76673(2) 0.32014(3) 0.22732(2) 0.04006(9) Uani 1 4 d .
As6 As 0.74078(2) 0.08064(3) 0.29246(2) 0.03678(9) Uani 1 4 d .
Cu1 Cu 0.77486(2) 0.26835(3) 0.13073(2) 0.04005(11) Uani 1 4 d .
Cu2 Cu 0.71650(2) -0.05867(3) 0.20966(2) 0.03604(10) Uani 1 4 d .
C1 C 0.6325(2) 0.3047(4) -0.0349(2) 0.0623(12) Uani 1 4 d .
C2 C 0.54645(18) -0.1012(3) 0.0824(2) 0.0558(11) Uani 1 4 d .
C3 C 0.65262(16) 0.0726(3) 0.00642(18) 0.0411(8) Uani 1 4 d .
C4 C 0.63686(16) -0.0184(3) 0.02806(17) 0.0375(8) Uani 1 4 d .
C5 C 0.58647(16) 0.1335(3) 0.09656(17) 0.0381(8) Uani 1 4 d .
C6 C 0.60191(16) 0.2242(3) 0.07448(17) 0.0378(8) Uani 1 4 d .
C7 C 0.63690(17) -0.1268(3) -0.00098(19) 0.0438(9) Uani 1 4 d .
C8 C 0.6189(2) -0.1377(4) -0.0674(2) 0.0640(12) Uani 1 4 d .
C9 C 0.6290(3) -0.2358(5) -0.0924(3) 0.0872(17) Uani 1 4 d .
C10 C 0.6561(3) -0.3239(5) -0.0515(4) 0.0902(19) Uani 1 4 d .
C11 C 0.6714(2) -0.3167(4) 0.0135(3) 0.0729(14) Uani 1 4 d .
C12 C 0.66102(18) -0.2201(3) 0.0385(2) 0.0541(10) Uani 1 4 d .
C13 C 0.57753(16) 0.3356(3) 0.07939(17) 0.0394(8) Uani 1 4 d .
C14 C 0.51699(19) 0.3492(4) 0.0779(2) 0.0575(11) Uani 1 4 d .
C15 C 0.4975(2) 0.4511(4) 0.0880(3) 0.0756(15) Uani 1 4 d .
C16 C 0.5372(2) 0.5416(4) 0.0992(3) 0.0692(13) Uani 1 4 d .
C17 C 0.5964(2) 0.5293(3) 0.1001(2) 0.0567(11) Uani 1 4 d .
C18 C 0.61612(19) 0.4279(3) 0.0891(2) 0.0506(10) Uani 1 4 d .
C19 C 0.9340(2) 0.1854(4) 0.1412(3) 0.0675(13) Uani 1 4 d .
C20 C 0.8435(2) -0.2586(3) 0.2154(2) 0.0645(12) Uani 1 4 d .
C21 C 0.90571(17) 0.0673(3) 0.23697(19) 0.0428(9) Uani 1 4 d .
C22 C 0.89055(16) -0.0235(3) 0.25879(18) 0.0395(8) Uani 1 4 d .
C23 C 0.81074(16) -0.0820(3) 0.11753(19) 0.0419(9) Uani 1 4 d .
C24 C 0.82545(16) 0.0088(3) 0.09466(18) 0.0401(8) Uani 1 4 d .
C25 C 0.92650(18) -0.0608(3) 0.32820(19) 0.0453(9) Uani 1 4 d .
C26 C 0.99335(19) -0.0415(4) 0.3658(2) 0.0576(11) Uani 1 4 d .
C27 C 1.0256(2) -0.0713(4) 0.4306(3) 0.0747(15) Uani 1 4 d .
C28 C 0.9923(3) -0.1207(5) 0.4598(3) 0.0845(17) Uani 1 4 d .
C29 C 0.9262(3) -0.1445(4) 0.4231(2) 0.0773(15) Uani 1 4 d .
C30 C 0.8939(2) -0.1143(4) 0.3578(2) 0.0606(11) Uani 1 4 d .
C31 C 0.80755(18) 0.0231(3) 0.0243(2) 0.0480(10) Uani 1 4 d .
C32 C 0.7955(2) -0.0673(4) -0.0167(2) 0.0641(12) Uani 1 4 d .
C33 C 0.7692(3) -0.0553(5) -0.0843(3) 0.0902(17) Uani 1 4 d .
C34 C 0.7556(3) 0.0479(6) -0.1109(3) 0.102(2) Uani 1 4 d .
C35 C 0.7690(3) 0.1383(5) -0.0722(3) 0.0911(19) Uani 1 4 d .
C36 C 0.7952(2) 0.1258(4) -0.0049(2) 0.0637(12) Uani 1 4 d .
C37 C 0.7792(2) 0.4777(3) 0.2444(2) 0.0612(12) Uani 1 4 d .
C38 C 0.7423(2) 0.0283(4) 0.3732(2) 0.0598(11) Uani 1 4 d .
C39 C 0.69039(17) 0.2928(3) 0.24002(18) 0.0410(8) Uani 1 4 d .
C40 C 0.67788(17) 0.2025(3) 0.26518(17) 0.0394(8) Uani 1 4 d .
C41 C 0.82171(17) 0.1629(3) 0.33085(18) 0.0427(9) Uani 1 4 d .
C42 C 0.83409(18) 0.2559(3) 0.3085(2) 0.0435(9) Uani 1 4 d .
C43 C 0.61555(18) 0.1851(3) 0.26832(19) 0.0464(9) Uani 1 4 d .
C44 C 0.5833(2) 0.2722(4) 0.2795(3) 0.0720(14) Uani 1 4 d .
C45 C 0.5233(3) 0.2538(5) 0.2801(3) 0.095(2) Uani 1 4 d .
C46 C 0.4969(3) 0.1519(6) 0.2711(3) 0.0937(19) Uani 1 4 d .
C47 C 0.5282(3) 0.0675(5) 0.2612(3) 0.0925(18) Uani 1 4 d .
C48 C 0.5873(2) 0.0819(4) 0.2598(3) 0.0681(13) Uani 1 4 d .
C49 C 0.89867(19) 0.3116(3) 0.3409(2) 0.0560(11) Uani 1 4 d .
C50 C 0.9296(2) 0.3265(4) 0.4081(3) 0.0860(17) Uani 1 4 d .
C51 C 0.9914(3) 0.3751(6) 0.4390(4) 0.133(3) Uani 1 4 d .
C52 C 1.0218(3) 0.4066(7) 0.4037(5) 0.146(4) Uani 1 4 d .
C53 C 0.9923(3) 0.3941(5) 0.3367(5) 0.119(3) Uani 1 4 d .
C54 C 0.9298(2) 0.3484(4) 0.3053(3) 0.0808(16) Uani 1 4 d .
H1A H 0.58686 0.28699 -0.06115 0.0747 Uiso 1 4 calc R
H1B H 0.65591 0.28917 -0.05937 0.0747 Uiso 1 4 calc R
H1C H 0.63687 0.38127 -0.02357 0.0747 Uiso 1 4 calc R
H2A H 0.50814 -0.06122 0.05241 0.0669 Uiso 1 4 calc R
H2B H 0.54276 -0.11887 0.12125 0.0669 Uiso 1 4 calc R
H2C H 0.55002 -0.16776 0.06185 0.0669 Uiso 1 4 calc R
H3 H 0.65619 0.06555 -0.03209 0.0493 Uiso 1 4 calc R
H5 H 0.55341 0.14063 0.10889 0.0458 Uiso 1 4 calc R
H8 H 0.59973 -0.07845 -0.09547 0.0768 Uiso 1 4 calc R
H9 H 0.6173 -0.24154 -0.13683 0.1047 Uiso 1 4 calc R
H10 H 0.66416 -0.38874 -0.06796 0.1083 Uiso 1 4 calc R
H11 H 0.68888 -0.37735 0.04078 0.0875 Uiso 1 4 calc R
H12 H 0.67021 -0.21692 0.08238 0.0649 Uiso 1 4 calc R
H14 H 0.48937 0.28891 0.06997 0.0690 Uiso 1 4 calc R
H15 H 0.45685 0.45903 0.0873 0.0907 Uiso 1 4 calc R
H16 H 0.52368 0.61028 0.10607 0.0830 Uiso 1 4 calc R
H17 H 0.62384 0.58991 0.10812 0.0680 Uiso 1 4 calc R
H18 H 0.65604 0.42133 0.08823 0.0608 Uiso 1 4 calc R
H19A H 0.96032 0.12325 0.14245 0.0810 Uiso 1 4 calc R
H19B H 0.96007 0.23523 0.17611 0.0810 Uiso 1 4 calc R
H19C H 0.91861 0.22229 0.09975 0.0810 Uiso 1 4 calc R
H20A H 0.88555 -0.26302 0.21617 0.0774 Uiso 1 4 calc R
H20B H 0.81249 -0.30404 0.18063 0.0774 Uiso 1 4 calc R
H20C H 0.84741 -0.28363 0.2567 0.0774 Uiso 1 4 calc R
H21 H 0.944 0.10266 0.26658 0.0514 Uiso 1 4 calc R
H23 H 0.79753 -0.14181 0.08903 0.0503 Uiso 1 4 calc R
H26 H 1.01659 -0.00776 0.34669 0.0691 Uiso 1 4 calc R
H27 H 1.07042 -0.0578 0.45504 0.0897 Uiso 1 4 calc R
H28 H 1.0141 -0.13821 0.50424 0.1014 Uiso 1 4 calc R
H29 H 0.90375 -0.18066 0.44226 0.0927 Uiso 1 4 calc R
H30 H 0.84937 -0.13001 0.33312 0.0727 Uiso 1 4 calc R
H32 H 0.80536 -0.13736 0.0016 0.0770 Uiso 1 4 calc R
H33 H 0.76095 -0.11663 -0.11114 0.1083 Uiso 1 4 calc R
H34 H 0.73686 0.05631 -0.15629 0.1225 Uiso 1 4 calc R
H35 H 0.7606 0.20817 -0.09076 0.1093 Uiso 1 4 calc R
H36 H 0.80479 0.18813 0.02138 0.0765 Uiso 1 4 calc R
H37A H 0.78242 0.4933 0.28674 0.0735 Uiso 1 4 calc R
H37B H 0.74243 0.51672 0.21118 0.0735 Uiso 1 4 calc R
H37C H 0.81884 0.5006 0.24369 0.0735 Uiso 1 4 calc R
H38A H 0.74299 0.09004 0.39957 0.0718 Uiso 1 4 calc R
H38B H 0.78089 -0.0157 0.39726 0.0718 Uiso 1 4 calc R
H38C H 0.70381 -0.0152 0.36268 0.0718 Uiso 1 4 calc R
H39 H 0.65913 0.34847 0.2272 0.0492 Uiso 1 4 calc R
H41 H 0.85572 0.13437 0.36911 0.0512 Uiso 1 4 calc R
H44 H 0.60124 0.3425 0.28654 0.0864 Uiso 1 4 calc R
H45 H 0.50126 0.31263 0.28676 0.1141 Uiso 1 4 calc R
H46 H 0.4572 0.14086 0.27181 0.1124 Uiso 1 4 calc R
H47 H 0.51001 -0.00249 0.25514 0.1110 Uiso 1 4 calc R
H48 H 0.60829 0.02159 0.25304 0.0817 Uiso 1 4 calc R
H50 H 0.90916 0.30397 0.43271 0.1032 Uiso 1 4 calc R
H51 H 1.01183 0.38611 0.48419 0.1599 Uiso 1 4 calc R
H52 H 1.06367 0.43731 0.42523 0.1758 Uiso 1 4 calc R
H53 H 1.01373 0.41585 0.3128 0.1432 Uiso 1 4 calc R
H54 H 0.90853 0.3423 0.25975 0.0970 Uiso 1 4 calc R

loop_
_atom_site_aniso_label
_atom_site_aniso_U_11
_atom_site_aniso_U_22
_atom_site_aniso_U_33
_atom_site_aniso_U_12
_atom_site_aniso_U_13
_atom_site_aniso_U_23
I1 0.06992(18) 0.04313(15) 0.0925(2) 0.00574(13) 0.05356(17) 0.02153(15)
I2 0.06435(17) 0.04149(14) 0.06373(18) -0.00982(12) 0.03573(15) 0.00826(13)
As1 0.0418(2) 0.03407(19) 0.0428(2) 0.00569(15) 0.02230(17) 0.00582(16)
As2 0.03507(18) 0.03446(19) 0.0361(2) 0.00095(15) 0.01472(15) 0.00169(15)
As3 0.0419(2) 0.03184(19) 0.0561(3) 0.00522(15) 0.02910(18) 0.00842(17)
As4 0.03785(19) 0.03243(18) 0.0451(2) 0.00190(15) 0.02282(17) 0.00575(16)
As5 0.0502(2) 0.03156(19) 0.0470(2) -0.00447(16) 0.02980(18) -0.00108(16)
As6 0.04326(19) 0.03297(19) 0.0397(2) -0.00688(15) 0.02399(17) -0.00271(16)
Cu1 0.0432(2) 0.0339(2) 0.0504(3) 0.00407(18) 0.0279(2) 0.0052(2)
Cu2 0.0369(2) 0.0351(2) 0.0382(3) -0.00198(18) 0.01925(19) 0.00165(19)
C1 0.078(3) 0.058(3) 0.056(3) 0.020(2) 0.035(2) 0.019(2)
C2 0.046(2) 0.055(3) 0.062(3) -0.0055(19) 0.021(2) 0.003(2)
C3 0.0396(19) 0.045(2) 0.037(2) 0.0082(16) 0.0163(16) 0.0017(17)
C4 0.0342(18) 0.0346(19) 0.039(2) 0.0026(15) 0.0134(16) -0.0019(16)
C5 0.0357(18) 0.041(2) 0.038(2) 0.0017(15) 0.0177(16) -0.0039(16)
C6 0.0352(18) 0.039(2) 0.035(2) 0.0055(15) 0.0122(16) -0.0021(16)
C7 0.0397(19) 0.046(2) 0.050(2) -0.0012(17) 0.0239(18) -0.0080(18)
C8 0.081(3) 0.059(3) 0.063(3) -0.007(2) 0.042(3) -0.013(2)
C9 0.118(5) 0.082(4) 0.090(4) -0.025(3) 0.072(4) -0.041(3)
C10 0.103(4) 0.059(3) 0.149(6) -0.012(3) 0.093(4) -0.039(4)
C11 0.066(3) 0.048(3) 0.114(5) 0.004(2) 0.050(3) -0.008(3)
C12 0.049(2) 0.043(2) 0.070(3) 0.0025(18) 0.027(2) -0.004(2)
C13 0.0401(19) 0.037(2) 0.037(2) 0.0089(16) 0.0152(16) -0.0000(16)
C14 0.047(2) 0.050(2) 0.076(3) 0.0051(19) 0.029(2) -0.009(2)
C15 0.059(3) 0.063(3) 0.112(4) 0.016(2) 0.046(3) -0.012(3)
C16 0.077(3) 0.046(3) 0.091(4) 0.016(2) 0.044(3) -0.007(2)
C17 0.066(3) 0.038(2) 0.067(3) 0.0012(19) 0.032(2) 0.000(2)
C18 0.055(2) 0.040(2) 0.062(3) 0.0118(18) 0.031(2) 0.0099(19)
C19 0.058(3) 0.054(3) 0.107(4) 0.001(2) 0.052(3) 0.015(3)
C20 0.076(3) 0.034(2) 0.083(3) 0.007(2) 0.036(3) 0.009(2)
C21 0.0364(19) 0.036(2) 0.053(2) 0.0006(16) 0.0187(17) -0.0014(18)
C22 0.0368(18) 0.0371(19) 0.047(2) 0.0067(15) 0.0214(17) 0.0034(17)
C23 0.0420(19) 0.040(2) 0.051(2) 0.0013(16) 0.0277(18) -0.0031(18)
C24 0.0397(19) 0.041(2) 0.048(2) 0.0118(16) 0.0281(17) 0.0079(17)
C25 0.044(2) 0.042(2) 0.048(2) 0.0116(17) 0.0201(18) 0.0047(18)
C26 0.049(2) 0.068(3) 0.049(3) 0.011(2) 0.017(2) -0.001(2)
C27 0.059(3) 0.093(4) 0.054(3) 0.019(3) 0.012(2) -0.005(3)
C28 0.096(4) 0.097(4) 0.044(3) 0.035(3) 0.019(3) 0.012(3)
C29 0.090(4) 0.086(4) 0.059(3) 0.016(3) 0.038(3) 0.026(3)
C30 0.057(2) 0.066(3) 0.056(3) 0.016(2) 0.024(2) 0.021(2)
C31 0.044(2) 0.060(3) 0.051(2) 0.0127(18) 0.0312(19) 0.014(2)
C32 0.077(3) 0.069(3) 0.054(3) 0.008(2) 0.037(2) 0.005(2)
C33 0.113(4) 0.105(5) 0.061(4) 0.006(4) 0.048(3) -0.010(3)
C34 0.129(5) 0.134(6) 0.061(4) 0.038(5) 0.059(4) 0.030(4)
C35 0.120(5) 0.102(5) 0.079(4) 0.043(4) 0.070(4) 0.047(4)
C36 0.080(3) 0.068(3) 0.068(3) 0.022(2) 0.055(3) 0.025(2)
C37 0.092(3) 0.033(2) 0.075(3) -0.005(2) 0.053(3) -0.004(2)
C38 0.080(3) 0.062(3) 0.046(3) -0.011(2) 0.036(2) 0.004(2)
C39 0.045(2) 0.042(2) 0.041(2) 0.0047(16) 0.0244(17) -0.0015(17)
C40 0.045(2) 0.043(2) 0.035(2) -0.0028(16) 0.0227(17) -0.0054(16)
C41 0.043(2) 0.040(2) 0.043(2) -0.0067(16) 0.0178(17) -0.0035(17)
C42 0.047(2) 0.037(2) 0.054(2) -0.0071(16) 0.0294(19) -0.0067(18)
C43 0.045(2) 0.059(2) 0.042(2) 0.0050(19) 0.0254(18) 0.0043(19)
C44 0.078(3) 0.069(3) 0.095(4) 0.017(3) 0.062(3) 0.016(3)
C45 0.089(4) 0.102(5) 0.129(5) 0.047(4) 0.081(4) 0.038(4)
C46 0.067(3) 0.121(5) 0.117(5) 0.011(3) 0.062(3) 0.029(4)
C47 0.073(3) 0.098(4) 0.133(5) -0.022(3) 0.070(4) -0.009(4)
C48 0.055(3) 0.074(3) 0.093(4) -0.017(2) 0.049(3) -0.013(3)
C49 0.042(2) 0.042(2) 0.077(3) -0.0080(18) 0.021(2) 0.003(2)
C50 0.064(3) 0.078(4) 0.080(4) -0.021(3) 0.003(3) 0.012(3)
C51 0.082(4) 0.118(6) 0.114(6) -0.057(4) -0.027(4) 0.026(4)
C52 0.063(4) 0.120(6) 0.196(10) -0.042(4) 0.009(5) 0.040(6)
C53 0.078(4) 0.098(5) 0.194(8) -0.034(4) 0.073(5) 0.008(5)
C54 0.069(3) 0.062(3) 0.121(5) -0.021(3) 0.052(3) -0.008(3)

loop_
_atom_type_symbol
_atom_type_description
_atom_type_scat_dispersion_real
_atom_type_scat_dispersion_imag
_atom_type_scat_source
C C 0.0033 0.0016
;
International Tables for Crystallography
(Vol. C, Tables 4.2.6.8 and 6.1.1.4)
;
H H 0.0000 0.0000
;
International Tables for Crystallography
(Vol. C, Table 6.1.1.4)
;
As As 0.0499 2.0058
;
International Tables for Crystallography
(Vol. C, Tables 4.2.6.8 and 6.1.1.4)
;
Cu Cu 0.3201 1.2651
;
International Tables for Crystallography
(Vol. C, Tables 4.2.6.8 and 6.1.1.4)
;
I I -0.4742 1.8119
;
International Tables for Crystallography
(Vol. C, Tables 4.2.6.8 and 6.1.1.4)
;

loop_
_geom_angle_atom_site_label_1
_geom_angle_atom_site_label_2
_geom_angle_atom_site_label_3
_geom_angle
_geom_angle_publ_flag
Cu1 As1 C1 117.14(13) yes
Cu1 As1 C3 121.67(9) yes
Cu1 As1 C6 111.50(9) yes
C1 As1 C3 99.18(17) yes
C1 As1 C6 103.85(19) yes
C3 As1 C6 100.89(17) yes
Cu2 As2 C2 114.39(12) yes
Cu2 As2 C4 117.62(9) yes
Cu2 As2 C5 118.28(9) yes
C2 As2 C4 103.12(18) yes
C2 As2 C5 99.89(16) yes
C4 As2 C5 100.85(16) yes
Cu1 As3 C19 116.29(13) yes
Cu1 As3 C21 121.18(14) yes
Cu1 As3 C24 111.67(10) yes
C19 As3 C21 98.94(19) yes
C19 As3 C24 104.7(2) yes
C21 As3 C24 101.79(15) yes
Cu2 As4 C20 119.26(18) yes
Cu2 As4 C22 113.84(13) yes
Cu2 As4 C23 116.95(10) yes
C20 As4 C22 103.51(15) yes
C20 As4 C23 99.4(2) yes
C22 As4 C23 101.28(17) yes
Cu1 As5 C37 112.16(18) yes
Cu1 As5 C39 124.10(11) yes
Cu1 As5 C42 114.35(15) yes
C37 As5 C39 101.4(2) yes
C37 As5 C42 102.96(16) yes
C39 As5 C42 99.08(18) yes
Cu2 As6 C38 114.69(13) yes
Cu2 As6 C40 114.44(10) yes
Cu2 As6 C41 123.10(14) yes
C38 As6 C40 103.7(2) yes
C38 As6 C41 98.48(18) yes
C40 As6 C41 99.48(15) yes
I1 Cu1 As1 105.708(19) yes
I1 Cu1 As3 106.30(2) yes
I1 Cu1 As5 107.129(19) yes
As1 Cu1 As3 114.04(2) yes
As1 Cu1 As5 110.07(3) yes
As3 Cu1 As5 113.02(2) yes
I2 Cu2 As2 105.925(19) yes
I2 Cu2 As4 107.297(19) yes
I2 Cu2 As6 106.13(2) yes
As2 Cu2 As4 113.34(3) yes
As2 Cu2 As6 112.74(2) yes
As4 Cu2 As6 110.86(2) yes
As1 C3 C4 127.9(3) yes
As2 C4 C3 119.3(3) yes
As2 C4 C7 119.2(3) yes
C3 C4 C7 121.0(4) yes
As2 C5 C6 127.8(3) yes
As1 C6 C5 119.1(3) yes
As1 C6 C13 117.0(3) yes
C5 C6 C13 123.3(4) yes
C4 C7 C8 121.2(4) yes
C4 C7 C12 121.0(4) yes
C8 C7 C12 117.6(4) yes
C7 C8 C9 120.9(4) yes
C8 C9 C10 119.9(6) yes
C9 C10 C11 120.2(6) yes
C10 C11 C12 120.2(5) yes
C7 C12 C11 121.0(5) yes
C6 C13 C14 121.0(3) yes
C6 C13 C18 121.0(4) yes
C14 C13 C18 117.9(4) yes
C13 C14 C15 120.4(4) yes
C14 C15 C16 120.8(5) yes
C15 C16 C17 119.2(5) yes
C16 C17 C18 120.4(4) yes
C13 C18 C17 121.1(4) yes
As3 C21 C22 128.6(2) yes
As4 C22 C21 119.5(2) yes
As4 C22 C25 117.0(3) yes
C21 C22 C25 123.3(3) yes
As4 C23 C24 129.1(3) yes
As3 C24 C23 118.9(3) yes
As3 C24 C31 118.1(3) yes
C23 C24 C31 122.3(3) yes
C22 C25 C26 121.2(4) yes
C22 C25 C30 120.9(3) yes
C26 C25 C30 117.9(4) yes
C25 C26 C27 121.0(5) yes
C26 C27 C28 120.4(4) yes
C27 C28 C29 120.0(5) yes
C28 C29 C30 119.4(6) yes
C25 C30 C29 121.3(4) yes
C24 C31 C32 120.9(4) yes
C24 C31 C36 121.7(4) yes
C32 C31 C36 117.0(4) yes
C31 C32 C33 121.4(5) yes
C32 C33 C34 119.2(6) yes
C33 C34 C35 121.0(6) yes
C34 C35 C36 119.6(6) yes
C31 C36 C35 121.8(5) yes
As5 C39 C40 126.9(3) yes
As6 C40 C39 119.1(3) yes
As6 C40 C43 117.5(3) yes
C39 C40 C43 123.1(3) yes
As6 C41 C42 126.9(2) yes
As5 C42 C41 119.6(2) yes
As5 C42 C49 117.5(3) yes
C41 C42 C49 122.8(3) yes
C40 C43 C44 120.9(4) yes
C40 C43 C48 121.5(4) yes
C44 C43 C48 117.6(5) yes
C43 C44 C45 119.5(5) yes
C44 C45 C46 121.2(6) yes
C45 C46 C47 119.6(7) yes
C46 C47 C48 121.3(6) yes
C43 C48 C47 120.8(5) yes
C42 C49 C50 119.8(5) yes
C42 C49 C54 121.5(4) yes
C50 C49 C54 118.6(4) yes
C49 C50 C51 120.0(6) yes
C50 C51 C52 120.3(7) yes
C51 C52 C53 121.3(7) yes
C52 C53 C54 118.7(9) yes
C49 C54 C53 121.0(7) yes
As1 C1 H1A 109.469 no
As1 C1 H1B 109.469 no
As1 C1 H1C 109.467 no
H1A C1 H1B 109.471 no
H1A C1 H1C 109.470 no
H1B C1 H1C 109.481 no
As2 C2 H2A 109.470 no
As2 C2 H2B 109.470 no
As2 C2 H2C 109.468 no
H2A C2 H2B 109.477 no
H2A C2 H2C 109.469 no
H2B C2 H2C 109.475 no
As1 C3 H3 116.075 no
C4 C3 H3 116.072 no
As2 C5 H5 116.100 no
C6 C5 H5 116.107 no
C7 C8 H8 119.536 no
C9 C8 H8 119.533 no
C8 C9 H9 120.068 no
C10 C9 H9 120.080 no
C9 C10 H10 119.883 no
C11 C10 H10 119.892 no
C10 C11 H11 119.876 no
C12 C11 H11 119.890 no
C7 C12 H12 119.503 no
C11 C12 H12 119.504 no
C13 C14 H14 119.782 no
C15 C14 H14 119.801 no
C14 C15 H15 119.576 no
C16 C15 H15 119.584 no
C15 C16 H16 120.392 no
C17 C16 H16 120.396 no
C16 C17 H17 119.784 no
C18 C17 H17 119.772 no
C13 C18 H18 119.448 no
C17 C18 H18 119.444 no
As3 C19 H19A 109.479 no
As3 C19 H19B 109.469 no
As3 C19 H19C 109.471 no
H19A C19 H19B 109.467 no
H19A C19 H19C 109.468 no
H19B C19 H19C 109.473 no
As4 C20 H20A 109.476 no
As4 C20 H20B 109.473 no
As4 C20 H20C 109.462 no
H20A C20 H20B 109.476 no
H20A C20 H20C 109.473 no
H20B C20 H20C 109.466 no
As3 C21 H21 115.702 no
C22 C21 H21 115.726 no
As4 C23 H23 115.467 no
C24 C23 H23 115.461 no
C25 C26 H26 119.495 no
C27 C26 H26 119.507 no
C26 C27 H27 119.789 no
C28 C27 H27 119.775 no
C27 C28 H28 120.017 no
C29 C28 H28 120.024 no
C28 C29 H29 120.313 no
C30 C29 H29 120.326 no
C25 C30 H30 119.372 no
C29 C30 H30 119.362 no
C31 C32 H32 119.307 no
C33 C32 H32 119.302 no
C32 C33 H33 120.408 no
C34 C33 H33 120.402 no
C33 C34 H34 119.510 no
C35 C34 H34 119.517 no
C34 C35 H35 120.216 no
C36 C35 H35 120.227 no
C31 C36 H36 119.109 no
C35 C36 H36 119.100 no
As5 C37 H37A 109.470 no
As5 C37 H37B 109.468 no
As5 C37 H37C 109.475 no
H37A C37 H37B 109.464 no
H37A C37 H37C 109.469 no
H37B C37 H37C 109.481 no
As6 C38 H38A 109.475 no
As6 C38 H38B 109.466 no
As6 C38 H38C 109.471 no
H38A C38 H38B 109.469 no
H38A C38 H38C 109.468 no
H38B C38 H38C 109.478 no
As5 C39 H39 116.546 no
C40 C39 H39 116.555 no
As6 C41 H41 116.540 no
C42 C41 H41 116.541 no
C43 C44 H44 120.237 no
C45 C44 H44 120.237 no
C44 C45 H45 119.409 no
C46 C45 H45 119.415 no
C45 C46 H46 120.227 no
C47 C46 H46 120.214 no
C46 C47 H47 119.367 no
C48 C47 H47 119.361 no
C43 C48 H48 119.589 no
C47 C48 H48 119.607 no
C49 C50 H50 119.985 no
C51 C50 H50 119.969 no
C50 C51 H51 119.834 no
C52 C51 H51 119.819 no
C51 C52 H52 119.367 no
C53 C52 H52 119.371 no
C52 C53 H53 120.670 no
C54 C53 H53 120.680 no
C49 C54 H54 119.505 no
C53 C54 H54 119.497 no

loop_
_geom_bond_atom_site_label_1
_geom_bond_atom_site_label_2
_geom_bond_distance
_geom_bond_publ_flag
I1 Cu1 2.5914(6) yes
I2 Cu2 2.5878(6) yes
As1 Cu1 2.3961(5) yes
As1 C1 1.949(4) yes
As1 C3 1.920(4) yes
As1 C6 1.949(5) yes
As2 Cu2 2.4056(5) yes
As2 C2 1.948(4) yes
As2 C4 1.945(4) yes
As2 C5 1.932(3) yes
As3 Cu1 2.3874(6) yes
As3 C19 1.949(6) yes
As3 C21 1.923(4) yes
As3 C24 1.942(4) yes
As4 Cu2 2.3917(7) yes
As4 C20 1.950(4) yes
As4 C22 1.941(3) yes
As4 C23 1.911(5) yes
As5 Cu1 2.3971(7) yes
As5 C37 1.950(4) yes
As5 C39 1.936(5) yes
As5 C42 1.950(3) yes
As6 Cu2 2.4117(6) yes
As6 C38 1.947(5) yes
As6 C40 1.958(4) yes
As6 C41 1.926(3) yes
C3 C4 1.330(5) yes
C4 C7 1.478(5) yes
C5 C6 1.329(5) yes
C6 C13 1.490(5) yes
C7 C8 1.389(7) yes
C7 C12 1.396(5) yes
C8 C9 1.390(8) yes
C9 C10 1.369(8) yes
C10 C11 1.368(11) yes
C11 C12 1.378(7) yes
C13 C14 1.385(6) yes
C13 C18 1.383(5) yes
C14 C15 1.375(7) yes
C15 C16 1.375(7) yes
C16 C17 1.360(8) yes
C17 C18 1.377(6) yes
C21 C22 1.324(6) yes
C22 C25 1.486(5) yes
C23 C24 1.333(6) yes
C24 C31 1.482(6) yes
C25 C26 1.388(5) yes
C25 C30 1.385(7) yes
C26 C27 1.368(7) yes
C27 C28 1.368(10) yes
C28 C29 1.381(8) yes
C29 C30 1.381(7) yes
C31 C32 1.389(6) yes
C31 C36 1.384(6) yes
C32 C33 1.389(7) yes
C33 C34 1.367(10) yes
C34 C35 1.357(10) yes
C35 C36 1.382(8) yes
C39 C40 1.333(6) yes
C40 C43 1.482(6) yes
C41 C42 1.326(6) yes
C42 C49 1.479(5) yes
C43 C44 1.384(7) yes
C43 C48 1.384(6) yes
C44 C45 1.402(9) yes
C45 C46 1.352(9) yes
C46 C47 1.332(10) yes
C47 C48 1.384(9) yes
C49 C50 1.379(7) yes
C49 C54 1.388(9) yes
C50 C51 1.389(8) yes
C51 C52 1.349(15) yes
C52 C53 1.373(14) yes
C53 C54 1.388(8) yes
C1 H1A 0.960 no
C1 H1B 0.960 no
C1 H1C 0.960 no
C2 H2A 0.960 no
C2 H2B 0.960 no
C2 H2C 0.960 no
C3 H3 0.930 no
C5 H5 0.930 no
C8 H8 0.930 no
C9 H9 0.930 no
C10 H10 0.930 no
C11 H11 0.930 no
C12 H12 0.930 no
C14 H14 0.930 no
C15 H15 0.930 no
C16 H16 0.930 no
C17 H17 0.930 no
C18 H18 0.930 no
C19 H19A 0.960 no
C19 H19B 0.960 no
C19 H19C 0.960 no
C20 H20A 0.960 no
C20 H20B 0.960 no
C20 H20C 0.960 no
C21 H21 0.930 no
C23 H23 0.930 no
C26 H26 0.930 no
C27 H27 0.930 no
C28 H28 0.930 no
C29 H29 0.930 no
C30 H30 0.930 no
C32 H32 0.930 no
C33 H33 0.930 no
C34 H34 0.930 no
C35 H35 0.930 no
C36 H36 0.930 no
C37 H37A 0.960 no
C37 H37B 0.960 no
C37 H37C 0.960 no
C38 H38A 0.960 no
C38 H38B 0.960 no
C38 H38C 0.960 no
C39 H39 0.930 no
C41 H41 0.930 no
C44 H44 0.930 no
C45 H45 0.930 no
C46 H46 0.930 no
C47 H47 0.930 no
C48 H48 0.930 no
C50 H50 0.930 no
C51 H51 0.930 no
C52 H52 0.930 no
C53 H53 0.930 no
C54 H54 0.930 no

loop_
_geom_contact_atom_site_label_1
_geom_contact_atom_site_label_2
_geom_contact_distance
_geom_contact_publ_flag
_geom_contact_site_symmetry_2
As1 As2 3.4661(6) no .
As1 C18 3.201(4) no .
As2 C12 3.284(5) no .
As3 As4 3.4846(6) no .
As3 C36 3.206(5) no .
As4 C30 3.203(4) no .
As5 As6 3.4514(6) no .
As5 C54 3.335(5) no .
As6 C48 3.245(5) no .
C1 C13 3.424(7) no .
C1 C18 3.393(7) no .
C2 C7 3.434(7) no .
C2 C12 3.536(7) no .
C3 C5 3.175(7) no .
C3 C8 2.965(6) no .
C3 C31 3.440(6) no .
C3 C36 3.465(7) no .
C4 C6 3.359(5) no .
C5 C14 2.995(6) no .
C5 C40 3.545(5) no .
C6 C39 3.480(5) no .
C7 C10 2.786(8) no .
C8 C11 2.751(7) no .
C9 C12 2.752(9) no .
C12 C23 3.484(5) no .
C13 C16 2.781(6) no .
C13 C39 3.424(4) no .
C14 C17 2.744(6) no .
C15 C18 2.729(8) no .
C18 C39 3.484(5) no .
C19 C31 3.507(5) no .
C19 C36 3.467(6) no .
C20 C25 3.398(5) no .
C20 C30 3.407(7) no .
C21 C23 3.166(5) no .
C21 C26 3.005(5) no .
C22 C24 3.373(5) no .
C22 C41 3.580(6) no .
C23 C32 2.944(7) no .
C25 C28 2.776(6) no .
C26 C29 2.752(9) no .
C27 C30 2.741(6) no .
C31 C34 2.780(8) no .
C32 C35 2.744(8) no .
C33 C36 2.743(8) no .
C37 C49 3.297(5) no .
C37 C54 3.450(7) no .
C38 C43 3.376(5) no .
C38 C48 3.357(5) no .
C39 C41 3.177(5) no .
C39 C44 3.002(8) no .
C40 C42 3.311(6) no .
C41 C50 3.027(6) no .
C41 C54 3.600(7) no .
C43 C46 2.785(8) no .
C44 C47 2.735(8) no .
C45 C48 2.717(9) no .
C49 C52 2.761(8) no .
C50 C53 2.764(13) no .
C51 C54 2.739(10) no .
C10 C15 3.576(8) no 3_655
C15 C10 3.576(8) no 3_655
C27 C28 3.595(9) no 3_756
C28 C27 3.595(9) no 3_756
C28 C28 3.399(8) no 3_756
I1 H18 3.4968 no .
I1 H36 3.4472 no .
I1 H37C 3.5286 no .
I2 H2B 3.4662 no .
I2 H38C 3.5405 no .
I2 H48 3.5100 no .
As1 H18 2.7477 no .
As1 H36 3.4266 no .
As2 H12 2.8623 no .
As2 H48 3.5874 no .
As3 H36 2.7408 no .
As3 H54 3.3331 no .
As4 H12 3.4134 no .
As4 H30 2.7716 no .
As5 H18 3.2618 no .
As5 H54 2.9966 no .
As6 H30 3.3898 no .
As6 H48 2.8344 no .
Cu1 H18 3.0636 no .
Cu1 H36 3.0577 no .
Cu1 H54 3.2498 no .
Cu2 H12 3.2404 no .
Cu2 H30 3.1725 no .
Cu2 H48 3.2297 no .
C1 H3 2.9538 no .
C1 H18 2.9820 no .
C2 H5 2.9925 no .
C2 H12 3.1725 no .
C3 H1A 3.0519 no .
C3 H1B 3.0561 no .
C3 H8 2.7725 no .
C4 H2A 3.2964 no .
C4 H2C 3.0533 no .
C4 H8 2.6589 no .
C4 H12 2.6618 no .
C5 H2A 2.8598 no .
C5 H2B 3.3590 no .
C5 H14 2.7663 no .
C6 H1A 3.0691 no .
C6 H1C 3.3254 no .
C6 H14 2.6579 no .
C6 H18 2.6515 no .
C6 H39 3.4704 no .
C7 H2C 2.9995 no .
C7 H3 2.5452 no .
C7 H9 3.2544 no .
C7 H11 3.2501 no .
C7 H23 3.2905 no .
C8 H3 2.6181 no .
C8 H10 3.2283 no .
C8 H12 3.2236 no .
C9 H11 3.2112 no .
C9 H33 3.5627 no .
C10 H8 3.2231 no .
C10 H12 3.2157 no .
C11 H9 3.2123 no .
C11 H23 3.3549 no .
C12 H2C 2.9099 no .
C12 H8 3.2248 no .
C12 H10 3.2194 no .
C12 H23 2.9497 no .
C13 H1A 3.3874 no .
C13 H1C 3.2815 no .
C13 H5 2.5958 no .
C13 H15 3.2312 no .
C13 H17 3.2377 no .
C13 H39 3.0260 no .
C14 H5 2.6617 no .
C14 H16 3.2307 no .
C14 H18 3.2130 no .
C14 H39 3.4663 no .
C15 H17 3.2005 no .
C16 H14 3.2270 no .
C16 H18 3.2090 no .
C17 H15 3.1972 no .
C17 H37B 3.1347 no .
C17 H39 3.3967 no .
C18 H1C 2.8991 no .
C18 H14 3.2149 no .
C18 H16 3.2176 no .
C18 H37B 3.1442 no .
C18 H39 3.0110 no .
C19 H21 2.9585 no .
C19 H36 2.9657 no .
C19 H54 3.5900 no .
C20 H23 2.9527 no .
C20 H30 3.0732 no .
C21 H19A 3.0482 no .
C21 H19B 3.0516 no .
C21 H26 2.7759 no .
C21 H54 3.3813 no .
C22 H20A 3.0590 no .
C22 H20C 3.3095 no .
C22 H26 2.6570 no .
C22 H30 2.6451 no .
C22 H41 3.5555 no .
C23 H12 3.3674 no .
C23 H20A 3.0521 no .
C23 H20B 3.0565 no .
C23 H32 2.6949 no .
C24 H19A 3.0944 no .
C24 H19C 3.3316 no .
C24 H32 2.6518 no .
C24 H36 2.6596 no .
C25 H20A 3.3629 no .
C25 H20C 3.2506 no .
C25 H21 2.5791 no .
C25 H27 3.2350 no .
C25 H29 3.2472 no .
C25 H41 3.2537 no .
C26 H21 2.6751 no .
C26 H28 3.2130 no .
C26 H30 3.2172 no .
C27 H29 3.2202 no .
C28 H26 3.2101 no .
C28 H30 3.2208 no .
C29 H27 3.2188 no .
C29 H38B 3.4798 no .
C30 H20C 2.9108 no .
C30 H26 3.2174 no .
C30 H28 3.2244 no .
C30 H38B 3.3455 no .
C30 H41 3.1927 no .
C31 H3 3.1373 no .
C31 H19A 3.5082 no .
C31 H19C 3.3568 no .
C31 H23 2.5706 no .
C31 H33 3.2600 no .
C31 H35 3.2513 no .
C32 H3 3.4536 no .
C32 H23 2.5731 no .
C32 H34 3.2178 no .
C32 H36 3.2074 no .
C33 H35 3.2092 no .
C34 H3 3.5204 no .
C34 H32 3.2135 no .
C34 H36 3.1996 no .
C35 H1B 3.3036 no .
C35 H3 3.2509 no .
C35 H33 3.2087 no .
C36 H1B 3.4677 no .
C36 H3 3.0444 no .
C36 H19C 2.9764 no .
C36 H32 3.2078 no .
C36 H34 3.2057 no .
C37 H18 3.4514 no .
C37 H39 3.0361 no .
C37 H54 3.2692 no .
C38 H30 3.5657 no .
C38 H41 2.9477 no .
C38 H48 3.0340 no .
C39 H18 3.5609 no .
C39 H37A 3.0757 no .
C39 H37B 3.1663 no .
C39 H44 2.7821 no .
C40 H5 3.4774 no .
C40 H38A 3.0582 no .
C40 H38C 3.3387 no .
C40 H44 2.6539 no .
C40 H48 2.6571 no .
C41 H38A 3.0342 no .
C41 H38B 3.0428 no .
C41 H50 2.8436 no .
C42 H37A 3.0733 no .
C42 H37C 3.2739 no .
C42 H50 2.6236 no .
C42 H54 2.6590 no .
C43 H5 3.3005 no .
C43 H38A 3.2853 no .
C43 H38C 3.2651 no .
C43 H39 2.5927 no .
C43 H45 3.2422 no .
C43 H47 3.2393 no .
C44 H39 2.6995 no .
C44 H46 3.2398 no .
C44 H48 3.2118 no .
C45 H47 3.1578 no .
C46 H44 3.2325 no .
C46 H48 3.1963 no .
C47 H45 3.1552 no .
C48 H5 3.2612 no .
C48 H38A 3.5261 no .
C48 H38C 2.8746 no .
C48 H44 3.2156 no .
C48 H46 3.2075 no .
C49 H21 3.4806 no .
C49 H37A 3.2359 no .
C49 H37C 3.1347 no .
C49 H41 2.5762 no .
C49 H51 3.2346 no .
C49 H53 3.2553 no .
C50 H41 2.7805 no .
C50 H52 3.2128 no .
C50 H54 3.2182 no .
C51 H53 3.2099 no .
C52 H50 3.2106 no .
C52 H54 3.2132 no .
C53 H51 3.2079 no .
C54 H21 3.1781 no .
C54 H37C 2.9282 no .
C54 H50 3.2227 no .
C54 H52 3.2151 no .
H1A H3 3.0408 no .
H1A H18 3.4509 no .
H1B H3 2.7904 no .
H1B H35 2.9813 no .
H1B H36 3.2782 no .
H1C H18 2.4459 no .
H2A H5 2.7455 no .
H2B H5 3.1885 no .
H2B H48 3.1810 no .
H2C H12 2.6440 no .
H3 H8 2.2614 no .
H3 H36 3.3886 no .
H5 H14 2.2344 no .
H5 H48 3.2830 no .
H8 H9 2.3147 no .
H9 H10 2.2988 no .
H9 H33 3.4253 no .
H10 H11 2.2953 no .
H11 H12 2.2993 no .
H11 H20B 3.2711 no .
H12 H20B 3.1684 no .
H12 H23 2.9993 no .
H14 H15 2.2966 no .
H15 H16 2.3045 no .
H16 H17 2.2926 no .
H17 H18 2.2966 no .
H17 H37B 2.7968 no .
H18 H37B 2.8379 no .
H18 H39 3.2837 no .
H19A H21 3.0559 no .
H19A H36 3.4471 no .
H19B H21 2.7882 no .
H19B H53 3.5516 no .
H19B H54 2.9850 no .
H19C H36 2.4233 no .
H20A H23 3.0504 no .
H20A H30 3.5513 no .
H20B H23 2.7877 no .
H20C H30 2.5504 no .
H21 H26 2.2624 no .
H21 H54 3.0107 no .
H23 H32 2.1000 no .
H26 H27 2.2885 no .
H27 H28 2.2956 no .
H28 H29 2.3157 no .
H29 H30 2.3061 no .
H29 H38B 3.2163 no .
H30 H38B 2.9560 no .
H30 H41 3.3065 no .
H32 H33 2.3152 no .
H33 H34 2.2963 no .
H34 H35 2.2833 no .
H35 H36 2.3021 no .
H37A H39 3.0645 no .
H37B H39 2.9393 no .
H37C H54 2.7167 no .
H38A H41 3.0286 no .
H38A H48 3.4521 no .
H38B H41 2.7819 no .
H38C H48 2.4944 no .
H39 H44 2.3067 no .
H41 H50 2.4959 no .
H44 H45 2.3275 no .
H45 H46 2.2767 no .
H46 H47 2.2562 no .
H47 H48 2.2991 no .
H50 H51 2.3161 no .
H51 H52 2.2679 no .
H52 H53 2.3032 no .
H53 H54 2.3207 no .
I1 H11 3.2669 no 1_565
I1 H27 3.3773 no 2_755
I2 H9 3.5231 no 4_545
I2 H33 3.3825 no 4_545
I2 H46 3.3477 no 2_645
As5 H34 3.4049 no 4_555
As6 H35 3.5879 no 4_555
C1 H15 3.4095 no 3_665
C1 H16 3.3407 no 3_665
C2 H2A 3.3854 no 3_655
C3 H2A 3.2923 no 3_655
C4 H2A 3.1181 no 3_655
C5 H2A 3.2092 no 3_655
C5 H2C 3.5556 no 3_655
C6 H2A 3.4593 no 3_655
C6 H2C 3.5067 no 3_655
C7 H14 3.2456 no 3_655
C8 H14 3.0707 no 3_655
C9 H14 3.0618 no 3_655
C9 H15 3.3892 no 3_655
C10 H14 3.1950 no 3_655
C10 H15 2.8507 no 3_655
C10 H38C 3.3065 no 4_544
C11 H14 3.2930 no 3_655
C11 H15 3.2698 no 3_655
C11 H17 3.0708 no 1_545
C12 H14 3.2923 no 3_655
C12 H17 3.1466 no 1_545
C14 H2C 3.5992 no 3_655
C15 H1C 3.4084 no 3_665
C16 H1A 3.3034 no 3_665
C16 H46 3.1480 no 2_655
C17 H11 3.2166 no 1_565
C18 H11 3.3714 no 1_565
C19 H52 3.3938 no 2_745
C19 H53 3.4823 no 2_745
C20 H37B 3.5572 no 1_545
C20 H37C 3.1082 no 1_545
C21 H53 3.1773 no 2_745
C22 H53 3.3842 no 2_745
C23 H52 3.4614 no 2_745
C23 H53 3.5800 no 2_745
C24 H52 2.9217 no 2_745
C24 H53 3.4844 no 2_745
C26 H19B 3.2262 no 2_745
C26 H19C 3.3885 no 2_745
C27 H19B 3.5241 no 2_745
C27 H19C 3.0444 no 2_745
C27 H28 3.2911 no 3_756
C28 H19C 3.5092 no 2_745
C28 H28 3.2762 no 3_756
C28 H50 3.3164 no 3_756
C28 H51 3.4931 no 3_756
C29 H51 3.5180 no 3_756
C31 H52 2.8273 no 2_745
C32 H52 2.9250 no 2_745
C33 H37A 3.2066 no 4_554
C34 H37A 2.7406 no 4_554
C34 H39 3.5595 no 4_554
C34 H44 3.4825 no 4_554
C35 H38A 3.3666 no 4_554
C35 H50 3.2457 no 4_554
C37 H20B 3.2900 no 1_565
C37 H20C 3.2481 no 1_565
C37 H34 2.8968 no 4_555
C38 H10 3.1919 no 4_545
C38 H35 3.2879 no 4_555
C39 H34 2.7970 no 4_555
C39 H35 3.4489 no 4_555
C40 H34 3.3798 no 4_555
C40 H35 3.1468 no 4_555
C41 H35 3.1669 no 4_555
C42 H34 3.5411 no 4_555
C42 H35 3.4689 no 4_555
C44 H1B 3.3634 no 4_555
C44 H47 3.3387 no 2_655
C45 H1A 3.2772 no 4_555
C45 H1B 3.5658 no 4_555
C45 H9 3.3765 no 3_655
C45 H47 3.0746 no 2_655
C46 H1A 3.5039 no 4_555
C46 H9 3.1726 no 3_655
C46 H16 3.1136 no 2_645
C47 H8 3.5712 no 3_655
C47 H15 3.5877 no 2_645
C47 H45 3.2540 no 2_645
C50 H28 2.9248 no 3_756
C51 H28 3.1901 no 3_756
C51 H29 3.5684 no 3_756
C51 H51 3.4172 no 3_766
C52 H19A 2.9395 no 2_755
C52 H32 3.5695 no 2_755
C53 H19A 2.9487 no 2_755
H1A C16 3.3034 no 3_665
H1A C45 3.2772 no 4_554
H1A C46 3.5039 no 4_554
H1A H2A 3.5707 no 3_655
H1A H2B 3.3360 no 3_655
H1A H2C 3.4558 no 3_655
H1A H15 3.2171 no 3_665
H1A H16 2.5760 no 3_665
H1A H45 3.3408 no 4_554
H1B C44 3.3634 no 4_554
H1B C45 3.5658 no 4_554
H1B H38A 2.9675 no 4_554
H1B H44 3.5424 no 4_554
H1C C15 3.4084 no 3_665
H1C H10 3.1390 no 1_565
H1C H11 3.2542 no 1_565
H1C H15 2.7604 no 3_665
H1C H16 3.2714 no 3_665
H2A C2 3.3854 no 3_655
H2A C3 3.2923 no 3_655
H2A C4 3.1181 no 3_655
H2A C5 3.2092 no 3_655
H2A C6 3.4593 no 3_655
H2A H1A 3.5707 no 3_655
H2A H2A 2.7063 no 3_655
H2A H3 3.5819 no 3_655
H2A H5 3.4353 no 3_655
H2A H8 3.5052 no 3_655
H2B H1A 3.3360 no 3_655
H2B H16 3.3201 no 1_545
H2B H45 2.8594 no 2_645
H2C C5 3.5556 no 3_655
H2C C6 3.5067 no 3_655
H2C C14 3.5992 no 3_655
H2C H1A 3.4558 no 3_655
H2C H5 3.5330 no 3_655
H2C H14 3.1016 no 3_655
H2C H16 3.0428 no 1_545
H2C H17 3.3190 no 1_545
H3 H2A 3.5819 no 3_655
H5 H2A 3.4353 no 3_655
H5 H2C 3.5330 no 3_655
H5 H8 3.4687 no 3_655
H8 C47 3.5712 no 3_655
H8 H2A 3.5052 no 3_655
H8 H5 3.4687 no 3_655
H8 H14 3.4929 no 3_655
H8 H47 3.4910 no 3_655
H9 I2 3.5231 no 4_544
H9 C45 3.3765 no 3_655
H9 C46 3.1726 no 3_655
H9 H14 3.4929 no 3_655
H9 H38C 3.5670 no 4_544
H9 H45 3.3631 no 3_655
H9 H46 3.0191 no 3_655
H10 C38 3.1919 no 4_544
H10 H1C 3.1390 no 1_545
H10 H15 2.7397 no 3_655
H10 H38A 3.3297 no 4_544
H10 H38B 3.3427 no 4_544
H10 H38C 2.4671 no 4_544
H11 I1 3.2669 no 1_545
H11 C17 3.2166 no 1_545
H11 C18 3.3714 no 1_545
H11 H1C 3.2542 no 1_545
H11 H15 3.4195 no 3_655
H11 H17 2.6339 no 1_545
H11 H18 2.9188 no 1_545
H12 H17 2.7551 no 1_545
H14 C7 3.2456 no 3_655
H14 C8 3.0707 no 3_655
H14 C9 3.0618 no 3_655
H14 C10 3.1950 no 3_655
H14 C11 3.2930 no 3_655
H14 C12 3.2923 no 3_655
H14 H2C 3.1016 no 3_655
H14 H8 3.4929 no 3_655
H14 H9 3.4929 no 3_655
H15 C1 3.4095 no 3_665
H15 C9 3.3892 no 3_655
H15 C10 2.8507 no 3_655
H15 C11 3.2698 no 3_655
H15 C47 3.5877 no 2_655
H15 H1A 3.2171 no 3_665
H15 H1C 2.7604 no 3_665
H15 H10 2.7397 no 3_655
H15 H11 3.4195 no 3_655
H15 H47 3.3689 no 2_655
H16 C1 3.3407 no 3_665
H16 C46 3.1136 no 2_655
H16 H1A 2.5760 no 3_665
H16 H1C 3.2714 no 3_665
H16 H2B 3.3201 no 1_565
H16 H2C 3.0428 no 1_565
H16 H46 2.6577 no 2_655
H17 C11 3.0708 no 1_565
H17 C12 3.1466 no 1_565
H17 H2C 3.3190 no 1_565
H17 H11 2.6339 no 1_565
H17 H12 2.7551 no 1_565
H18 H11 2.9188 no 1_565
H19A C52 2.9395 no 2_745
H19A C53 2.9487 no 2_745
H19A H52 2.6534 no 2_745
H19A H53 2.6844 no 2_745
H19B C26 3.2262 no 2_755
H19B C27 3.5241 no 2_755
H19B H20A 3.2464 no 2_755
H19B H26 3.2549 no 2_755
H19C C26 3.3885 no 2_755
H19C C27 3.0444 no 2_755
H19C C28 3.5092 no 2_755
H19C H26 3.5786 no 2_755
H19C H27 3.0163 no 2_755
H19C H52 3.5674 no 2_745
H20A H19B 3.2464 no 2_745
H20A H37C 3.4518 no 1_545
H20A H53 3.4586 no 2_745
H20B C37 3.2900 no 1_545
H20B H37B 2.9810 no 1_545
H20B H37C 2.7516 no 1_545
H20C C37 3.2481 no 1_545
H20C H37A 3.3204 no 1_545
H20C H37B 3.2341 no 1_545
H20C H37C 2.6878 no 1_545
H21 H53 3.3289 no 2_745
H23 H52 3.4887 no 2_745
H26 H19B 3.2549 no 2_745
H26 H19C 3.5786 no 2_745
H26 H53 3.5231 no 2_745
H27 I1 3.3773 no 2_745
H27 H19C 3.0163 no 2_745
H27 H28 3.4668 no 3_756
H28 C27 3.2911 no 3_756
H28 C28 3.2762 no 3_756
H28 C50 2.9248 no 3_756
H28 C51 3.1901 no 3_756
H28 H27 3.4668 no 3_756
H28 H28 3.4121 no 3_756
H28 H41 3.0531 no 3_756
H28 H50 2.6260 no 3_756
H28 H51 3.1086 no 3_756
H29 C51 3.5684 no 3_756
H29 H51 3.1325 no 3_756
H32 C52 3.5695 no 2_745
H32 H52 2.8280 no 2_745
H33 I2 3.3825 no 4_544
H33 H37A 3.0132 no 4_554
H34 As5 3.4049 no 4_554
H34 C37 2.8968 no 4_554
H34 C39 2.7970 no 4_554
H34 C40 3.3798 no 4_554
H34 C42 3.5411 no 4_554
H34 H37A 2.1092 no 4_554
H34 H37B 3.2322 no 4_554
H34 H39 2.6932 no 4_554
H34 H44 3.0230 no 4_554
H35 As6 3.5879 no 4_554
H35 C38 3.2879 no 4_554
H35 C39 3.4489 no 4_554
H35 C40 3.1468 no 4_554
H35 C41 3.1669 no 4_554
H35 C42 3.4689 no 4_554
H35 H38A 2.4805 no 4_554
H35 H41 3.3417 no 4_554
H35 H44 3.4829 no 4_554
H35 H50 3.2009 no 4_554
H37A C33 3.2066 no 4_555
H37A C34 2.7406 no 4_555
H37A H20C 3.3204 no 1_565
H37A H33 3.0132 no 4_555
H37A H34 2.1092 no 4_555
H37B C20 3.5572 no 1_565
H37B H20B 2.9810 no 1_565
H37B H20C 3.2341 no 1_565
H37B H34 3.2322 no 4_555
H37C C20 3.1082 no 1_565
H37C H20A 3.4518 no 1_565
H37C H20B 2.7516 no 1_565
H37C H20C 2.6878 no 1_565
H38A C35 3.3666 no 4_555
H38A H1B 2.9675 no 4_555
H38A H10 3.3297 no 4_545
H38A H35 2.4805 no 4_555
H38B H10 3.3427 no 4_545
H38C C10 3.3065 no 4_545
H38C H9 3.5670 no 4_545
H38C H10 2.4671 no 4_545
H39 C34 3.5595 no 4_555
H39 H34 2.6932 no 4_555
H41 H28 3.0531 no 3_756
H41 H35 3.3417 no 4_555
H44 C34 3.4825 no 4_555
H44 H1B 3.5424 no 4_555
H44 H34 3.0230 no 4_555
H44 H35 3.4829 no 4_555
H44 H47 2.9539 no 2_655
H45 C47 3.2540 no 2_655
H45 H1A 3.3408 no 4_555
H45 H2B 2.8594 no 2_655
H45 H9 3.3631 no 3_655
H45 H47 2.4122 no 2_655
H45 H48 3.3892 no 2_655
H46 I2 3.3477 no 2_655
H46 C16 3.1480 no 2_645
H46 H9 3.0191 no 3_655
H46 H16 2.6577 no 2_645
H47 C44 3.3387 no 2_645
H47 C45 3.0746 no 2_645
H47 H8 3.4910 no 3_655
H47 H15 3.3689 no 2_645
H47 H44 2.9539 no 2_645
H47 H45 2.4122 no 2_645
H48 H45 3.3892 no 2_645
H50 C28 3.3164 no 3_756
H50 C35 3.2457 no 4_555
H50 H28 2.6260 no 3_756
H50 H35 3.2009 no 4_555
H51 C28 3.4931 no 3_756
H51 C29 3.5180 no 3_756
H51 C51 3.4172 no 3_766
H51 H28 3.1086 no 3_756
H51 H29 3.1325 no 3_756
H51 H51 2.9776 no 3_766
H52 C19 3.3938 no 2_755
H52 C23 3.4614 no 2_755
H52 C24 2.9217 no 2_755
H52 C31 2.8273 no 2_755
H52 C32 2.9250 no 2_755
H52 H19A 2.6534 no 2_755
H52 H19C 3.5674 no 2_755
H52 H23 3.4887 no 2_755
H52 H32 2.8280 no 2_755
H53 C19 3.4823 no 2_755
H53 C21 3.1773 no 2_755
H53 C22 3.3842 no 2_755
H53 C23 3.5800 no 2_755
H53 C24 3.4844 no 2_755
H53 H19A 2.6844 no 2_755
H53 H20A 3.4586 no 2_755
H53 H21 3.3289 no 2_755
H53 H26 3.5231 no 2_755

loop_
_geom_torsion_atom_site_label_1
_geom_torsion_atom_site_label_2
_geom_torsion_atom_site_label_3
_geom_torsion_atom_site_label_4
_geom_torsion
_geom_torsion_publ_flag
C1 As1 Cu1 I1 2.32(18) no
C1 As1 Cu1 As3 -114.07(18) no
C1 As1 Cu1 As5 117.70(18) no
Cu1 As1 C3 C4 84.8(3) no
C3 As1 Cu1 I1 124.12(16) no
C3 As1 Cu1 As3 7.72(17) no
C3 As1 Cu1 As5 -120.51(16) no
Cu1 As1 C6 C5 -95.3(2) no
Cu1 As1 C6 C13 76.44(18) no
C6 As1 Cu1 I1 -117.09(11) no
C6 As1 Cu1 As3 126.51(11) no
C6 As1 Cu1 As5 -1.72(11) no
C1 As1 C3 C4 -145.3(3) no
C1 As1 C6 C5 137.6(2) no
C1 As1 C6 C13 -50.6(2) no
C3 As1 C6 C5 35.2(2) no
C3 As1 C6 C13 -152.99(19) no
C6 As1 C3 C4 -39.1(3) no
C2 As2 Cu2 I2 4.68(16) no
C2 As2 Cu2 As4 122.06(16) no
C2 As2 Cu2 As6 -110.97(16) no
Cu2 As2 C4 C3 -95.6(2) no
Cu2 As2 C4 C7 76.7(2) no
C4 As2 Cu2 I2 -116.55(12) no
C4 As2 Cu2 As4 0.83(12) no
C4 As2 Cu2 As6 127.80(11) no
Cu2 As2 C5 C6 91.5(3) no
C5 As2 Cu2 I2 121.94(15) no
C5 As2 Cu2 As4 -120.68(15) no
C5 As2 Cu2 As6 6.29(15) no
C2 As2 C4 C3 137.5(2) no
C2 As2 C4 C7 -50.2(2) no
C2 As2 C5 C6 -143.7(3) no
C4 As2 C5 C6 -38.2(3) no
C5 As2 C4 C3 34.5(2) no
C5 As2 C4 C7 -153.17(19) no
C19 As3 Cu1 I1 4.51(17) no
C19 As3 Cu1 As1 120.56(17) no
C19 As3 Cu1 As5 -112.72(17) no
Cu1 As3 C21 C22 89.0(4) no
C21 As3 Cu1 I1 124.61(12) no
C21 As3 Cu1 As1 -119.34(13) no
C21 As3 Cu1 As5 7.38(13) no
Cu1 As3 C24 C23 -99.5(2) no
Cu1 As3 C24 C31 71.1(3) no
C24 As3 Cu1 I1 -115.57(14) no
C24 As3 Cu1 As1 0.49(15) no
C24 As3 Cu1 As5 127.20(14) no
C19 As3 C21 C22 -142.7(4) no
C19 As3 C24 C23 133.9(3) no
C19 As3 C24 C31 -55.5(3) no
C21 As3 C24 C23 31.2(3) no
C21 As3 C24 C31 -158.2(2) no
C24 As3 C21 C22 -35.5(4) no
C20 As4 Cu2 I2 5.72(15) no
C20 As4 Cu2 As2 -110.85(15) no
C20 As4 Cu2 As6 121.20(15) no
Cu2 As4 C22 C21 -93.4(3) no
Cu2 As4 C22 C25 81.0(2) no
C22 As4 Cu2 I2 -116.98(12) no
C22 As4 Cu2 As2 126.44(12) no
C22 As4 Cu2 As6 -1.51(12) no
Cu2 As4 C23 C24 86.8(3) no
C23 As4 Cu2 I2 125.32(12) no
C23 As4 Cu2 As2 8.75(12) no
C23 As4 Cu2 As6 -119.20(12) no
C20 As4 C22 C21 135.6(3) no
C20 As4 C22 C25 -49.9(3) no
C20 As4 C23 C24 -143.5(3) no
C22 As4 C23 C24 -37.5(3) no
C23 As4 C22 C21 33.0(3) no
C23 As4 C22 C25 -152.6(3) no
C37 As5 Cu1 I1 4.83(14) no
C37 As5 Cu1 As1 -109.64(14) no
C37 As5 Cu1 As3 121.57(14) no
Cu1 As5 C39 C40 87.8(3) no
C39 As5 Cu1 I1 127.03(13) no
C39 As5 Cu1 As1 12.56(13) no
C39 As5 Cu1 As3 -116.23(13) no
Cu1 As5 C42 C41 -93.9(3) no
Cu1 As5 C42 C49 83.2(3) no
C42 As5 Cu1 I1 -111.93(12) no
C42 As5 Cu1 As1 133.60(12) no
C42 As5 Cu1 As3 4.81(13) no
C37 As5 C39 C40 -145.3(3) no
C37 As5 C42 C41 144.2(4) no
C37 As5 C42 C49 -38.8(4) no
C39 As5 C42 C41 40.2(4) no
C39 As5 C42 C49 -142.8(3) no
C42 As5 C39 C40 -40.0(3) no
C38 As6 Cu2 I2 9.26(15) no
C38 As6 Cu2 As2 124.78(15) no
C38 As6 Cu2 As4 -106.94(15) no
Cu2 As6 C40 C39 -93.8(2) no
Cu2 As6 C40 C43 80.9(2) no
C40 As6 Cu2 I2 -110.37(15) no
C40 As6 Cu2 As2 5.16(15) no
C40 As6 Cu2 As4 133.43(15) no
Cu2 As6 C41 C42 88.2(3) no
C41 As6 Cu2 I2 128.82(13) no
C41 As6 Cu2 As2 -115.66(13) no
C41 As6 Cu2 As4 12.62(13) no
C38 As6 C40 C39 140.6(2) no
C38 As6 C40 C43 -44.7(3) no
C38 As6 C41 C42 -144.9(4) no
C40 As6 C41 C42 -39.4(4) no
C41 As6 C40 C39 39.4(3) no
C41 As6 C40 C43 -145.9(2) no
As1 C3 C4 As2 2.6(4) no
As1 C3 C4 C7 -169.54(19) no
As2 C4 C7 C8 153.5(3) no
As2 C4 C7 C12 -32.7(4) no
C3 C4 C7 C8 -34.4(5) no
C3 C4 C7 C12 139.5(3) no
As2 C5 C6 As1 1.7(4) no
As2 C5 C6 C13 -169.51(18) no
As1 C6 C13 C14 158.1(2) no
As1 C6 C13 C18 -25.4(4) no
C5 C6 C13 C14 -30.5(4) no
C5 C6 C13 C18 146.0(3) no
C4 C7 C8 C9 169.5(4) no
C4 C7 C12 C11 -169.0(3) no
C8 C7 C12 C11 5.1(6) no
C12 C7 C8 C9 -4.5(6) no
C7 C8 C9 C10 1.0(8) no
C8 C9 C10 C11 2.1(9) no
C9 C10 C11 C12 -1.5(9) no
C10 C11 C12 C7 -2.2(7) no
C6 C13 C14 C15 174.5(3) no
C6 C13 C18 C17 -173.6(3) no
C14 C13 C18 C17 3.0(6) no
C18 C13 C14 C15 -2.1(6) no
C13 C14 C15 C16 0.6(7) no
C14 C15 C16 C17 0.1(8) no
C15 C16 C17 C18 0.8(7) no
C16 C17 C18 C13 -2.4(6) no
As3 C21 C22 As4 1.6(6) no
As3 C21 C22 C25 -172.5(3) no
As4 C22 C25 C26 152.8(3) no
As4 C22 C25 C30 -28.6(5) no
C21 C22 C25 C26 -33.0(6) no
C21 C22 C25 C30 145.7(4) no
As4 C23 C24 As3 3.9(5) no
As4 C23 C24 C31 -166.2(2) no
As3 C24 C31 C32 167.4(2) no
As3 C24 C31 C36 -19.7(5) no
C23 C24 C31 C32 -22.3(6) no
C23 C24 C31 C36 150.6(4) no
C22 C25 C26 C27 176.8(3) no
C22 C25 C30 C29 -176.8(3) no
C26 C25 C30 C29 1.9(6) no
C30 C25 C26 C27 -1.9(6) no
C25 C26 C27 C28 -0.2(8) no
C26 C27 C28 C29 2.4(8) no
C27 C28 C29 C30 -2.5(8) no
C28 C29 C30 C25 0.3(8) no
C24 C31 C32 C33 170.1(4) no
C24 C31 C36 C35 -170.1(4) no
C32 C31 C36 C35 3.2(7) no
C36 C31 C32 C33 -3.1(7) no
C31 C32 C33 C34 0.8(9) no
C32 C33 C34 C35 1.7(10) no
C33 C34 C35 C36 -1.7(11) no
C34 C35 C36 C31 -0.8(9) no
As5 C39 C40 As6 -0.7(5) no
As5 C39 C40 C43 -175.1(2) no
As6 C40 C43 C44 150.4(2) no
As6 C40 C43 C48 -30.0(4) no
C39 C40 C43 C44 -35.1(5) no
C39 C40 C43 C48 144.5(3) no
As6 C41 C42 As5 -1.7(6) no
As6 C41 C42 C49 -178.5(3) no
As5 C42 C49 C50 136.3(3) no
As5 C42 C49 C54 -44.7(5) no
C41 C42 C49 C50 -46.8(6) no
C41 C42 C49 C54 132.2(5) no
C40 C43 C44 C45 177.9(3) no
C40 C43 C48 C47 -178.3(3) no
C44 C43 C48 C47 1.2(6) no
C48 C43 C44 C45 -1.6(6) no
C43 C44 C45 C46 1.2(8) no
C44 C45 C46 C47 -0.3(9) no
C45 C46 C47 C48 -0.1(9) no
C46 C47 C48 C43 -0.3(8) no
C42 C49 C50 C51 177.6(3) no
C42 C49 C54 C53 -175.8(3) no
C50 C49 C54 C53 3.3(7) no
C54 C49 C50 C51 -1.5(7) no
C49 C50 C51 C52 -1.0(8) no
C50 C51 C52 C53 1.7(10) no
C51 C52 C53 C54 0.2(11) no
C52 C53 C54 C49 -2.7(9) no
